data_2009736
loop_
_publ_author_name
'De Ridder, Dirk J.A.'
'Fraanje, Jan'
'Schenk, Henk'

_publ_section_title
;
 Crystal studies of musk compounds. VII. Molecular structures of
 1-<i>tert</i>-butyl-2,4,6-trimethyl-3,5-dinitrobenzene,
 C~13~H~18~N~2~O~4~ (2), and
 1-bromo-3,5-dimethyl-2,4,6-trinitrobenzene, C~8~H~6~BrN~3~O~6~ (4)
;
_journal_issue 5
_journal_name_full 'Acta Crystallographica Section C'
_journal_page_first 749
_journal_page_last 753
_journal_paper_doi 10.1107/S0108270193011242
_journal_volume 50
_journal_year 1994
_chemical_formula_moiety 'C13 H18 N2 O4'
_chemical_formula_sum 'C13 H18 N2 O4'
_chemical_formula_weight 266.30
_chemical_name_systematic ' 1-tert-butyl-2,4,6-trimethyl-3,5-dinitrobenzene'
_space_group_IT_number 2
_symmetry_cell_setting triclinic
_symmetry_space_group_name_Hall '-P 1'
_symmetry_space_group_name_H-M 'P -1'
_audit_creation_method from_xtal_archive_file_using_CIFIO
_cell_angle_alpha 74.10(5)
_cell_angle_beta 75.54(4)
_cell_angle_gamma 71.53(3)
_cell_formula_units_Z 4
_cell_length_a 9.932(3)
_cell_length_b 11.200(10)
_cell_length_c 14.080(10)
_cell_measurement_reflns_used 23
_cell_measurement_temperature 298
_cell_measurement_theta_max 26.9
_cell_measurement_theta_min 20.9
_cell_volume 1405.8(17)
_computing_cell_refinement 'CELCON, comparable to xtal_LATCON'
_computing_data_collection 'CAD4 software (Enraf-Nonius, 1989)'
_computing_data_reduction 'xtal_ADDREF (Davenport & Hall, 1990)'
_computing_molecular_graphics 'PLUTO (Motherwell & Clegg, 1978)'
_computing_publication_material
; Xtal BONDLA (Dreissig, Doherty, Stewart & Hall, 1990) and
Xtal CIFIO (Hall, 1990)
;
_computing_structure_refinement 'xtal_CRYLSQ (Olthof-Hazekamp, 1990)'
_computing_structure_solution 'xtal_SIMPEL (Schenk & Hall, 1990)'
_diffrn_ambient_temperature 298
_diffrn_measurement_device 'ENRAF NONIUS CAD4'
_diffrn_measurement_method \q/2\q
_diffrn_radiation_monochromator graphite
_diffrn_radiation_source xray_tube
_diffrn_radiation_type 'Cu K\a'
_diffrn_radiation_wavelength 1.5418
_diffrn_reflns_limit_h_max 11
_diffrn_reflns_limit_h_min 0
_diffrn_reflns_limit_k_max 13
_diffrn_reflns_limit_k_min -13
_diffrn_reflns_limit_l_max 16
_diffrn_reflns_limit_l_min -16
_diffrn_reflns_number 4884
_diffrn_reflns_reduction_process perpendicular_monochr_Lp
_diffrn_reflns_theta_max 65.02
_diffrn_reflns_theta_min 3.32
_diffrn_standards_decay_% 0
_diffrn_standards_interval_time 60
_diffrn_standards_number 2
_exptl_absorpt_coefficient_mu 0.742
_exptl_absorpt_correction_T_max 1.21
_exptl_absorpt_correction_T_min 0.82
_exptl_absorpt_correction_type 'empirical: DIFABS (Walker & Stuart, 1983)'
_exptl_crystal_colour colourless
_exptl_crystal_density_diffrn 1.258
_exptl_crystal_description 'block shaped crystals'
_exptl_crystal_F_000 568
_exptl_crystal_size_max 0.75
_exptl_crystal_size_mid 0.20
_exptl_crystal_size_min 0.05
_refine_diff_density_max .183
_refine_diff_density_min -.173
_refine_ls_abs_structure_details none
_refine_ls_abs_structure_Flack 0
_refine_ls_extinction_coef 'g = 3(1) x 10^-6^'
_refine_ls_extinction_method 'Zachariasen (1967)'
_refine_ls_goodness_of_fit_all .281
_refine_ls_goodness_of_fit_obs .281
_refine_ls_hydrogen_treatment refall
_refine_ls_matrix_type full
_refine_ls_number_constraints 0
_refine_ls_number_parameters 488
_refine_ls_number_reflns 1935
_refine_ls_number_restraints 0
_refine_ls_R_factor_all .061
_refine_ls_R_factor_obs .061
_refine_ls_shift/esd_max .844
_refine_ls_shift/esd_mean .038
_refine_ls_structure_factor_coef F
_refine_ls_weighting_details 'w = 1/(5.62 + F~obs~ + 0.013F~obs~^2^)'
_refine_ls_weighting_scheme calc
_refine_ls_wR_factor_all .089
_refine_ls_wR_factor_obs .089
_reflns_number_observed 1935
_reflns_number_total 4762
_reflns_observed_criterion refl_observed_if_Inet_>_2.5__sigma(Inet)
_cod_data_source_file sh1072.cif
_cod_data_source_block 2
_cod_depositor_comments
;
The following automatic conversions were performed:

'_refine_ls_weighting_scheme' value '1/(5.62 + F~obs~ +
0.013F~obs~^2^)' was changed to 'calc'. New tag
'_refine_ls_weighting_details' was created. The value of the new tag
was set to 'w = 1/(5.62 + F~obs~ + 0.013F~obs~^2^)'.

Automatic conversion script
Id: cif_fix_values 3143 2015-03-26 13:38:13Z robertas 
;
_cod_original_cell_volume 1407(7)
_cod_original_sg_symbol_H-M P-1
_cod_database_code 2009736

loop_
_symmetry_equiv_pos_as_xyz
+x,+y,+z
-x,-y,-z

loop_
_atom_site_aniso_label
_atom_site_aniso_U_11
_atom_site_aniso_U_22
_atom_site_aniso_U_33
_atom_site_aniso_U_12
_atom_site_aniso_U_13
_atom_site_aniso_U_23
C1A .042(4) .045(4) .045(4) -.002(3) -.006(3) -.011(3)
C2A .043(4) .048(4) .044(4) -.002(3) -.010(3) -.013(3)
C3A .047(4) .055(4) .048(4) -.013(3) -.005(3) -.008(4)
C4A .046(4) .053(4) .047(4) -.009(3) -.006(3) -.015(4)
C6A .058(5) .049(4) .040(4) -.013(3) .001(3) -.007(3)
C5A .044(4) .044(4) .052(4) .005(3) -.013(3) -.012(3)
C7A .053(5) .069(5) .056(4) -.017(4) -.003(3) -.012(4)
C8A .074(6) .100(6) .080(10) -.030(5) .023(6) -.041(7)
C9A .056(7) .070(10) .154(9) -.034(8) -.003(7) -.019(8)
C10A .081(7) .148(8) .102(7) -.069(6) -.028(5) -.001(6)
C11A .056(5) .060(5) .075(6) -.005(4) -.016(4) .000(5)
C12A .051(5) .099(8) .056(5) -.020(5) .003(4) -.005(5)
C13A .072(6) .074(6) .060(5) -.012(5) -.010(5) .003(5)
N1A .067(4) .066(4) .054(4) -.019(3) -.003(3) -.002(4)
N2A .046(4) .067(4) .076(4) .001(3) -.008(3) -.018(4)
O11A .137(6) .097(5) .056(3) -.044(4) -.027(4) .010(3)
O12A .149(6) .074(4) .090(4) -.057(4) -.011(4) -.008(4)
O21A .075(4) .105(5) .118(5) -.011(4) -.052(4) -.026(4)
O22A .111(5) .104(5) .161(7) .049(4) -.065(5) -.075(5)
C1B .047(4) .054(4) .046(4) -.016(3) -.002(3) -.017(3)
C2B .058(5) .048(4) .040(3) -.016(3) .001(3) -.011(3)
C3B .044(4) .059(5) .051(4) -.014(4) .004(3) -.018(4)
C4B .050(4) .052(4) .065(4) -.013(3) -.022(4) -.009(4)
C5B .064(5) .046(4) .052(4) -.015(4) -.013(4) -.007(3)
C6B .063(5) .046(4) .042(4) -.015(3) -.005(3) -.009(3)
C7B .049(4) .069(5) .071(5) -.010(4) -.014(4) -.011(4)
C8B .080(9) .081(9) .100(10) .012(7) .010(10) -.026(9)
C9B .094(8) .100(10) .182(8) -.041(7) -.085(6) .007(8)
C10B .078(7) .131(7) .104(8) -.003(6) -.053(6) -.009(7)
C11B .070(7) .061(6) .082(7) -.012(5) -.007(5) -.007(5)
C12B .078(7) .068(6) .115(8) -.015(5) -.039(6) -.013(6)
C13B .099(7) .079(7) .056(5) -.045(6) -.007(5) -.006(5)
N1B .056(4) .071(4) .078(5) -.020(3) .006(4) -.022(4)
N2B .094(5) .064(5) .085(5) -.025(4) -.043(4) .014(4)
O11B .089(4) .113(5) .117(5) -.062(4) .011(4) -.042(4)
O12B .111(5) .169(7) .097(5) -.074(5) .051(4) -.068(5)
O21B .310(10) .124(6) .123(6) -.093(7) -.144(8) .044(5)
O22B .152(7) .050(4) .125(6) -.021(4) -.047(5) .002(4)

loop_
_atom_site_label
_atom_site_fract_x
_atom_site_fract_y
_atom_site_fract_z
_atom_site_U_iso_or_equiv
_atom_site_thermal_displace_type
_atom_site_calc_flag
_atom_site_calc_attached_atom
C1A .9347(7) .3659(6) .4152(4) .047(6) Uani ? ?
C2A .9475(7) .4771(6) .3438(4) .046(6) Uani ? ?
C3A 1.0851(7) .4907(7) .2948(5) .051(7) Uani ? ?
C4A 1.2134(7) .4044(6) .3155(5) .049(7) Uani ? ?
C6A 1.0624(7) .2826(6) .4501(5) .052(7) Uani ? ?
C5A 1.1929(7) .3057(6) .3975(5) .049(6) Uani ? ?
C7A .7878(7) .3283(7) .4513(5) .061(8) Uani ? ?
C8A .7000(10) .3870(10) .5420(8) .090(10) Uani ? ?
C9A .8070(10) .1826(9) .4790(10) .100(10) Uani ? ?
C10A .6990(10) .377(2) .3670(10) .10(2) Uani ? ?
C11A .8210(10) .5949(9) .3217(8) .069(9) Uani ? ?
C12A 1.3600(10) .4180(10) .2546(7) .070(10) Uani ? ?
C13A 1.0670(10) .1788(9) .5440(6) .070(10) Uani ? ?
N1A 1.0963(7) .6056(6) .2134(5) .065(7) Uani ? ?
N2A 1.3263(6) .2159(7) .4321(5) .067(7) Uani ? ?
O11A 1.0744(7) .6086(6) .1320(4) .097(8) Uani ? ?
O12A 1.1261(8) .6923(6) .2333(5) .102(8) Uani ? ?
O21A 1.3836(6) .2494(6) .4832(5) .096(8) Uani ? ?
O22A 1.3735(8) .1145(7) .4066(6) .130(10) Uani ? ?
C1B .5457(7) .0980(6) .1194(5) .049(6) Uani ? ?
C2B .4317(7) .0432(6) .1771(4) .050(7) Uani ? ?
C3B .2914(7) .1112(7) .1653(5) .052(7) Uani ? ?
C4B .2512(7) .2260(7) .0992(5) .054(7) Uani ? ?
C5B .3660(8) .2662(6) .0373(5) .054(7) Uani ? ?
C6B .5122(7) .2052(6) .0419(4) .051(7) Uani ? ?
C7B .7044(7) .0443(7) .1440(6) .065(8) Uani ? ?
C8B .7910(10) -.0620(10) .0878(9) .100(10) Uani ? ?
C9B .7810(10) .1540(10) .1180(10) .12(2) Uani ? ?
C10B .6990(10) -.008(2) .2591(8) .11(2) Uani ? ?
C11B .4520(10) -.0878(9) .2461(8) .080(10) Uani ? ?
C12B .0950(10) .2990(10) .0945(9) .090(10) Uani ? ?
C13B .6240(10) .2520(10) -.0451(7) .080(10) Uani ? ?
N1B .1735(7) .0566(7) .2283(5) .070(7) Uani ? ?
N2B .3333(8) .3845(7) -.0404(6) .081(9) Uani ? ?
O11B .1329(7) -.0130(6) .1949(5) .099(8) Uani ? ?
O12B .1198(8) .0836(8) .3085(5) .122(9) Uani ? ?
O21B .3010(10) .3752(8) -.1135(6) .170(10) Uani ? ?
O22B .3414(8) .4833(6) -.0273(5) .110(9) Uani ? ?
H81A .731(9) .368(8) .608(7) .10286 Uiso calc H8A
H82A .690(10) .480(10) .529(9) .15971 Uiso calc H8A
H83A .610(10) .360(10) .565(8) .13885 Uiso calc H8A
H91A .870(10) .170(10) .402(9) .15474 Uiso calc H9A
H92A .87(2) .13(2) .530(10) .29128 Uiso calc H9A
H93A .720(10) .166(7) .490(6) .08725 Uiso calc H9A
H101A .67(2) .47(2) .350(10) .25999 Uiso calc H10A
H102A .740(10) .370(10) .310(10) .15848 Uiso calc H10A
H103A .623(9) .345(7) .385(5) .06896 Uiso calc H10A
H111A .795(7) .597(6) .255(5) .06(2) Uiso calc H11A
H112A .740(10) .600(9) .377(7) .13(4) Uiso calc H11A
H113A .857(8) .665(8) .303(6) .07(3) Uiso calc H11A
H121A 1.360(10) .480(10) .186(9) .16(4) Uiso calc H12A
H122A 1.420(10) .413(8) .299(6) .10(3) Uiso calc H12A
H123A 1.420(10) .340(10) .255(7) .11(4) Uiso calc H12A
H131A .981(7) .193(5) .589(4) .04(2) Uiso calc H13A
H132A 1.085(8) .085(8) .525(6) .09(3) Uiso calc H13A
H133A 1.150(9) .164(8) .580(6) .10(3) Uiso calc H13A
H81B .750(10) -.150(10) .121(8) .13800 Uiso calc H8B
H82B .804(9) -.011(9) .016(7) .09759 Uiso calc H8B
H83B .900(10) -.110(10) .102(8) .16993 Uiso calc H8B
H91B .810(10) .170(10) .034(9) .16460 Uiso calc H9B
H92B .71(2) .240(10) .130(10) .20193 Uiso calc H9B
H93B .850(10) .137(9) .153(7) .11322 Uiso calc H9B
H101B .788(7) -.015(6) .264(4) .04100 Uiso calc H10B
H102B .720(10) -.110(10) .270(10) .18789 Uiso calc H10B
H103B .66(2) .10(2) .270(10) .25597 Uiso calc H10B
H111B .540(7) -.150(6) .228(4) .04(2) Uiso calc H11B
H112B .446(9) -.080(8) .312(7) .09(3) Uiso calc H11B
H113B .370(10) -.123(9) .246(7) .12(4) Uiso calc H11B
H121B .059(9) .273(8) .046(6) .09(3) Uiso calc H12B
H122B .060(10) .250(10) .168(9) .18(5) Uiso calc H12B
H123B .080(9) .400(10) .074(7) .11(3) Uiso calc H12B
H131B .633(8) .328(7) -.026(5) .07(2) Uiso calc H13B
H132B .70(2) .16(2) -.060(10) .25(8) Uiso calc H13B
H133B .580(10) .266(9) -.096(7) .11(4) Uiso calc H13B

loop_
_atom_type_symbol
_atom_type_scat_dispersion_real
_atom_type_scat_dispersion_imag
_atom_type_scat_source
C .017 .009 'Cromer \& Mann (1968)'
O .047 .032 'Cromer \& Mann (1968)'
N .029 .018 'Cromer \& Mann (1968)'
H 0 0 'Stewart et al. (1965)'

loop_
_geom_angle_atom_site_label_1
_geom_angle_atom_site_label_2
_geom_angle_atom_site_label_3
_geom_angle
_geom_angle_publ_flag
C2A C1A C6A 117.4(6) no
C2A C1A C7A 121.6(5) no
C6A C1A C7A 120.9(5) no
C1A C2A C3A 119.5(5) no
C1A C2A C11A 124.2(6) no
C3A C2A C11A 116.0(6) no
C2A C3A C4A 125.1(6) no
C2A C3A N1A 118.8(5) no
C4A C3A N1A 116.2(6) no
C3A C4A C5A 112.1(6) no
C3A C4A C12A 123.1(6) no
C5A C4A C12A 124.8(6) no
C1A C6A C5A 117.3(5) no
C1A C6A C13A 125.5(7) no
C5A C6A C13A 117.0(7) no
C4A C5A C6A 127.1(6) no
C4A C5A N2A 115.8(6) no
C6A C5A N2A 117.1(5) no
C1A C7A C8A 110.0(8) no
C1A C7A C9A 113.3(6) no
C1A C7A C10A 110.8(7) no
C8A C7A C9A 109.2(8) no
C8A C7A C10A 109.0(8) no
C9A C7A C10A 104(1) no
C7A C8A H81A 125(5) ?
C7A C8A H82A 112(6) ?
C7A C8A H83A 111(7) ?
H81A C8A H82A 94(9) ?
H81A C8A H83A 99(9) ?
H82A C8A H83A 115(9) ?
C7A C9A H91A 95(6) ?
C7A C9A H92A 117(13) ?
C7A C9A H93A 109(5) ?
H91A C9A H92A 107(11) ?
H91A C9A H93A 109(9) ?
H92A C9A H93A 117(12) ?
C7A C10A H101A 112(13) ?
C7A C10A H102A 120(8) ?
C7A C10A H103A 110(5) ?
H101A C10A H102A 96(13) ?
H101A C10A H103A 111(12) ?
H102A C10A H103A 108(12) ?
C2A C11A H111A 109(3) ?
C2A C11A H112A 114(5) ?
C2A C11A H113A 107(5) ?
H111A C11A H112A 112(8) ?
H111A C11A H113A 100(7) ?
H112A C11A H113A 114(8) ?
C4A C12A H121A 116(7) ?
C4A C12A H122A 110(5) ?
C4A C12A H123A 107(7) ?
H121A C12A H122A 123(*) ?
H121A C12A H123A 114(9) ?
H122A C12A H123A 79(9) ?
C6A C13A H131A 112(3) ?
C6A C13A H132A 110(4) ?
C6A C13A H133A 115(5) ?
H131A C13A H132A 107(6) ?
H131A C13A H133A 109(6) ?
H132A C13A H133A 103(7) ?
C3A N1A O11A 118.7(8) no
C3A N1A O12A 117.6(7) no
O11A N1A O12A 123.7(7) no
C5A N2A O21A 118.5(7) no
C5A N2A O22A 118.4(8) no
O21A N2A O22A 123.1(7) no
C2B C1B C6B 117.5(6) no
C2B C1B C7B 121.9(5) no
C6B C1B C7B 120.5(6) no
C1B C2B C3B 118.2(5) no
C1B C2B C11B 124.8(7) no
C3B C2B C11B 116.8(7) no
C2B C3B C4B 125.8(6) no
C2B C3B N1B 118.0(5) no
C4B C3B N1B 116.2(6) no
C3B C4B C5B 113.3(6) no
C3B C4B C12B 123.1(7) no
C5B C4B C12B 123.6(6) no
C4B C5B C6B 125.7(6) no
C4B C5B N2B 117.2(6) no
C6B C5B N2B 117.1(6) no
C1B C6B C5B 118.2(6) no
C1B C6B C13B 124.3(6) no
C5B C6B C13B 117.2(6) no
C1B C7B C8B 109.9(8) no
C1B C7B C9B 111.1(7) no
C1B C7B C10B 110.1(6) no
C8B C7B C9B 111.3(8) no
C8B C7B C10B 110.1(8) no
C9B C7B C10B 104(1) no
C7B C8B H81B 109(5) ?
C7B C8B H82B 101(5) ?
C7B C8B H83B 116(7) ?
H81B C8B H82B 132(9) ?
H81B C8B H83B 95(9) ?
H82B C8B H83B 104(7) ?
C7B C9B H91B 100(8) ?
C7B C9B H92B 112(*) ?
C7B C9B H93B 112(7) ?
H91B C9B H92B 101(*) ?
H91B C9B H93B 121(9) ?
H92B C9B H93B 111(12) ?
C7B C10B H101B 101(4) ?
C7B C10B H102B 109(8) ?
C7B C10B H103B 86(*) ?
H101B C10B H102B 91(9) ?
H101B C10B H103B 94(12) ?
H102B C10B H103B 163(11) ?
C2B C11B H111B 116(3) ?
C2B C11B H112B 110(5) ?
C2B C11B H113B 108(5) ?
H111B C11B H112B 109(6) ?
H111B C11B H113B 106(7) ?
H112B C11B H113B 108(8) ?
C4B C12B H121B 111(4) ?
C4B C12B H122B 93(6) ?
C4B C12B H123B 113(5) ?
H121B C12B H122B 106(*) ?
H121B C12B H123B 108(7) ?
H122B C12B H123B 126(9) ?
C6B C13B H131B 102(4) ?
C6B C13B H132B 104(8) ?
C6B C13B H133B 101(6) ?
H131B C13B H132B 131(12) ?
H131B C13B H133B 119(8) ?
H132B C13B H133B 96(12) ?
C3B N1B O11B 117.8(7) no
C3B N1B O12B 119.4(9) no
O11B N1B O12B 122.8(8) no
C5B N2B O21B 117.0(8) no
C5B N2B O22B 119.0(8) no
O21B N2B O22B 124.0(8) no

loop_
_geom_bond_atom_site_label_1
_geom_bond_atom_site_label_2
_geom_bond_site_symmetry_1
_geom_bond_site_symmetry_2
_geom_bond_distance
_geom_bond_publ_flag
C1A C2A . . 1.389(8) no
C1A C6A . . 1.425(9) no
C1A C7A . . 1.570(10) no
C2A C3A . . 1.403(9) no
C2A C11A . . 1.530(10) no
C3A C4A . . 1.377(9) no
C3A N1A . . 1.483(9) no
C4A C5A . . 1.387(8) no
C4A C12A . . 1.520(10) no
C6A C5A . . 1.390(10) no
C6A C13A . . 1.500(10) no
C5A N2A . . 1.489(9) no
C7A C8A . . 1.540(10) no
C7A C9A . . 1.530(10) no
C7A C10A . . 1.54(2) no
C8A H81A . . 1.00(10) ?
C8A H82A . . 1.00(10) ?
C8A H83A . . 1.00(10) ?
C9A H91A . . 1.10(10) ?
C9A H92A . . 1.0(2) ?
C9A H93A . . .90(10) ?
C10A H101A . . 1.0(2) ?
C10A H102A . . .90(10) ?
C10A H103A . . .89(9) ?
C11A H111A . . 1.03(8) ?
C11A H112A . . 1.00(9) ?
C11A H113A . . .91(9) ?
C12A H121A . . 1.00(10) ?
C12A H122A . . 1.00(10) ?
C12A H123A . . .90(9) ?
C13A H131A . . .92(6) ?
C13A H132A . . 1.10(10) ?
C13A H133A . . 1.00(10) ?
N1A O11A . . 1.210(10) no
N1A O12A . . 1.220(10) no
N2A O21A . . 1.210(10) no
N2A O22A . . 1.200(10) no
C1B C2B . . 1.420(10) no
C1B C6B . . 1.397(8) no
C1B C7B . . 1.590(10) no
C2B C3B . . 1.387(9) no
C2B C11B . . 1.510(10) no
C3B C4B . . 1.372(9) no
C3B N1B . . 1.470(10) no
C4B C5B . . 1.370(10) no
C4B C12B . . 1.520(10) no
C5B C6B . . 1.400(10) no
C5B N2B . . 1.473(9) no
C6B C13B . . 1.530(10) no
C7B C8B . . 1.520(10) no
C7B C9B . . 1.56(2) no
C7B C10B . . 1.560(10) no
C8B H81B . . 1.10(10) ?
C8B H82B . . 1.02(9) ?
C8B H83B . . 1.10(10) ?
C9B H91B . . 1.10(10) ?
C9B H92B . . 1.00(10) ?
C9B H93B . . .90(10) ?
C10B H101B . . .88(8) ?
C10B H102B . . 1.10(10) ?
C10B H103B . . 1.1(2) ?
C11B H111B . . .95(6) ?
C11B H112B . . .90(10) ?
C11B H113B . . 1.00(10) ?
C12B H121B . . 1.00(10) ?
C12B H122B . . 1.10(10) ?
C12B H123B . . 1.00(10) ?
C13B H131B . . 1.00(9) ?
C13B H132B . . 1.1(2) ?
C13B H133B . . .90(10) ?
N1B O11B . . 1.220(10) no
N1B O12B . . 1.200(10) no
N2B O21B . . 1.190(10) no
N2B O22B . . 1.200(10) no

loop_
_geom_contact_atom_site_label_1
_geom_contact_atom_site_label_2
_geom_contact_distance
_geom_contact_site_symmetry_1
_geom_contact_site_symmetry_2
_geom_contact_publ_flag
C11B H112B .90(10) 2_666 2_666 no
C11B H111B .95(6) 2_666 2_666 no
C8A H83A 1.00(10) . . no
C11B H113B 1.00(10) 2_666 2_666 no
C8A H82A 1.00(10) . . no
C6B H133B 1.90(9) 2_666 2_666 no
C2B H112B 2.03(8) 2_666 2_666 no
C7B H93B 2.00(10) 2_666 2_666 no
C2B H113B 2.00(10) 2_666 2_666 no
C7A H83A 2.10(10) . . no
C2B H111B 2.10(5) 2_666 2_666 no
O21B O22B 2.110(10) 2_666 2_666 no
C7A H102A 2.10(10) . . no
O21A O22A 2.120(10) . . no
C7A H82A 2.10(10) . . no
O11B O12B 2.120(10) 2_666 2_666 no
O11A O12A 2.140(10) . . no
C5B O21B 2.280(10) 2_666 2_666 no
C3B C5B 2.291(9) 2_666 2_666 no
C3A C5A 2.293(8) . . no
C5B O22B 2.308(9) 2_666 2_666 no
C3B O11B 2.310(10) 2_666 2_666 no
C3B O12B 2.311(9) 2_666 2_666 no
C3A O12A 2.310(10) . . no
C5A O22A 2.314(9) . . no
C3A O11A 2.321(8) . . no
C5A O21A 2.330(10) . . no
C1A C5A 2.401(9) . . no
C1B C5B 2.404(9) 2_666 2_666 no
C2A C6A 2.404(8) . . no
C1A C3A 2.412(9) . . no
C2B C6B 2.413(9) 2_666 2_666 no
C1B C3B 2.410(10) 2_666 2_666 no
C4B N1B 2.416(9) 2_666 2_666 no
C9A C10A 2.42(2) . . no
C4B N2B 2.430(10) 2_666 2_666 no
C4A N1A 2.428(8) . . no
C4A N2A 2.436(8) . . no
C2B N1B 2.450(10) 2_666 2_666 no
C6A N2A 2.454(9) . . no
C6B N2B 2.456(9) 2_666 2_666 no
C2B C4B 2.457(9) 2_666 2_666 no
C9B C10B 2.46(2) 2_666 2_666 no
C5A C13A 2.460(10) . . no
C3B C11B 2.470(10) 2_666 2_666 no
C2A C4A 2.467(9) . . no
C4B C6B 2.470(10) 2_666 2_666 no
C4A C6A 2.483(9) . . no
C2A N1A 2.484(9) . . no
C3A C11A 2.480(10) . . no
C8A C9A 2.50(2) . . no
C8A C10A 2.50(2) . . no
C5B C13B 2.510(10) 2_666 2_666 no
C8B C10B 2.53(2) 2_666 2_666 no
C3B C12B 2.540(10) 2_666 2_666 no
C8B C9B 2.55(2) 2_666 2_666 no
C5B C12B 2.550(10) 2_666 2_666 no
C1A C8A 2.550(10) . . no
C3A C12A 2.550(10) . . no
C1B C8B 2.550(10) 2_666 2_666 no
C1A C10A 2.56(2) . . no
C5A C12A 2.580(10) . . no
C1A C11A 2.580(10) . . no
C1B C10B 2.580(10) 2_666 2_666 no
C2A C7A 2.580(10) . . no
C1B C13B 2.590(10) 2_666 2_666 no
C1A C9A 2.590(10) . . no
C6B C7B 2.594(9) 2_666 2_666 no
C1B C9B 2.60(2) 2_666 2_666 no
C1B C11B 2.600(10) 2_666 2_666 no
C1A C13A 2.600(10) . . no
C6A C7A 2.610(10) . . no
C2B C7B 2.630(10) 2_666 2_666 no
C2A C5A 2.712(8) . . no
C2B C5B 2.731(8) 2_666 2_666 no
C3B C6B 2.740(10) 2_666 2_666 no
C3A C6A 2.750(9) . . no
C13A N2A 2.750(10) . . no
C11B N1B 2.760(10) 2_666 2_666 no
C13B N2B 2.790(10) 2_666 2_666 no
C11A N1A 2.800(10) . . no
C12B N1B 2.850(10) 2_666 2_666 no
C12A N1A 2.860(10) . . no
C1B C4B 2.868(9) 2_666 2_666 no
C9B C13B 2.87(2) 2_666 2_666 no
C1A C4A 2.881(9) . . no
C12B N2B 2.880(10) 2_666 2_666 no
C12A N2A 2.910(10) . . no
C10A C11A 2.91(2) . . no
C10B C11B 2.92(2) 2_666 2_666 no
C9A C13A 2.93(2) . . no
C2A C10A 2.94(2) . . no
C6B C9B 2.95(2) 2_666 2_666 no
C2B C10B 2.98(2) 2_666 2_666 no
C6A C9A 2.980(10) . . no
C4B O21B 3.010(10) 2_666 2_666 no
C4A O12A 3.029(9) . . no
C4A O21A 3.055(9) . . no
C6B O22B 3.058(9) 2_666 2_666 no
C6A O22A 3.078(9) . . no
C2A O11A 3.091(8) . . no
C4B O11B 3.100(10) 2_666 2_666 no
C7B C13B 3.100(10) 2_666 2_666 no
C7A C11A 3.110(10) . . no
C4B O12B 3.123(9) 2_666 2_666 no
C7A C13A 3.140(10) . . no
C7B C11B 3.150(10) 2_666 2_666 no
C2B O12B 3.152(9) 2_666 2_666 no
C13A O22A 3.160(10) . . no
C2B O11B 3.160(10) 2_666 2_666 no
C13B O22B 3.170(10) 2_666 2_666 no
C11A O11A 3.190(10) . . no
C4A O22A 3.192(9) . . no
C12A O12A 3.200(10) . . no
C12B O21B 3.200(10) 2_666 2_666 no
C6B O21B 3.210(10) 2_666 2_666 no
C4B O22B 3.210(10) 2_666 2_666 no
C4A O11A 3.219(8) . . no
C11B O11B 3.230(10) 2_666 2_666 no
C6A O21A 3.230(10) . . no
C2A O12A 3.260(10) . . no
C12A O21A 3.280(10) . . no
C11B O12B 3.290(10) 2_666 2_666 no
C12B O12B 3.310(10) 2_666 2_666 no
C13B O21B 3.33(2) 2_666 2_666 no
C13A O21A 3.330(10) . . no
C12B O11B 3.330(10) 2_666 2_666 no
C11A O12A 3.370(10) . . no
C2A C8A 3.390(10) . . no
C2B C8B 3.410(10) 2_666 2_666 no
C6B C8B 3.410(10) 2_666 2_666 no
C6A C8A 3.440(10) . . no
C12A O22A 3.470(10) . . no
C12A O11A 3.490(10) . . no
C11A O21A 3.510(10) . 2_766 no
C12B O22B 3.510(10) 2_666 2_666 no
C13B O22B 3.53(2) 2_666 1_556 no
C8A C11A 3.530(10) . . no
O22B O22B 3.570(10) 2_666 1_556 no
C8B C11B 3.59(2) 2_666 2_666 no
C8B C13B 3.590(10) 2_666 2_666 no
C5B N1B 3.640(10) 2_666 2_666 no
C3B N2B 3.650(10) 2_666 2_666 no
C13A O12A 3.650(10) . 2_766 no
C3A N2A 3.652(9) . . no
C5A N1A 3.654(9) . . no
C8A C13A 3.660(10) . . no
C10A O21A 3.68(2) . 1_455 no
C9B O11B 3.68(2) 2_666 2_566 no
C13B O11B 3.730(10) 2_666 1_566 no
C1B N2B 3.734(9) 2_666 2_666 no
C8A O12A 3.740(10) . 2_766 no
C1B N1B 3.756(9) 2_666 2_666 no
C1A N2A 3.756(9) . . no
C1A N1A 3.759(9) . . no
C4B C8B 3.76(2) 2_666 1_566 no
C8B O11B 3.770(10) 2_666 1_566 no
C4B C11B 3.780(10) 2_666 2_666 no
C4A C11A 3.790(10) . . no
C4A C13A 3.790(10) . . no
C9B O22B 3.79(2) 2_666 1_556 no
C8B O21B 3.80(2) 2_666 1_566 no
C4B C13B 3.810(10) 2_666 2_666 no
C6B C10B 3.810(10) 2_666 2_666 no
C2A C13A 3.810(10) . . no
C6A C10A 3.81(2) . . no
C6B C11B 3.820(10) 2_666 2_666 no
C2A C9A 3.820(10) . . no
C8A O21A 3.82(2) . 2_766 no
C6A C11A 3.820(10) . . no
C2B C13B 3.840(10) 2_666 2_666 no
C5A C7A 3.840(10) . . no
C2B C12B 3.850(10) 2_666 2_666 no
C3A C7A 3.850(10) . . no
C9B C12B 3.86(2) 2_666 2_566 no
C5B C7B 3.860(10) 2_666 2_666 no
C2A C12A 3.860(10) . . no
C4A C8A 3.87(2) . 2_766 no
C6B C12B 3.870(10) 2_666 2_666 no
C2B C9B 3.87(2) 2_666 2_666 no
C3B C7B 3.880(10) 2_666 2_666 no
C6A C12A 3.880(10) . . no
C8A C12A 3.89(2) . 2_766 no
C8B C12B 3.91(2) 2_666 1_566 no
C10A C12A 3.92(2) . 1_455 no
C9A C13A 3.92(2) . 2_756 no
C11B O21B 3.980(10) 2_666 1_566 no
C9A O21A 4.020(10) . 1_455 no
C9A O22A 4.030(10) . 2_756 no
C3B C8B 4.06(2) 2_666 1_566 no
C5B C8B 4.07(2) 2_666 1_566 no
C11A C13A 4.09(2) . 2_766 no
C11B C13B 4.09(2) 2_666 1_566 no
C6B O22B 4.120(10) 2_666 1_556 no
C8A C10A 4.12(2) . 2_666 no
C10B O11B 4.16(2) 2_666 2_566 no
C2A N2A 4.199(8) . . no
C2B N2B 4.204(9) 2_666 2_666 no
C6B N1B 4.210(10) 2_666 2_666 no
C5A C11A 4.210(10) . . no
C3A C8A 4.21(2) . 2_766 no
C3B O21B 4.220(10) 2_666 2_666 no
C3A C10A 4.22(2) . . no
C5B C11B 4.220(10) 2_666 2_666 no
C8A C8A 4.23(2) . 2_666 no
C6A N1A 4.233(9) . . no
C3A C13A 4.230(10) . . no
C5A O12A 4.240(10) . . no
C8A O21A 4.24(2) . 1_455 no
C3B C13B 4.240(10) 2_666 2_666 no
C3A O21A 4.249(9) . . no
C5A C8A 4.25(2) . 2_766 no
C5B C9B 4.26(2) 2_666 2_666 no
C3B C10B 4.26(2) 2_666 2_666 no
C11A N2A 4.260(10) . 2_766 no
C5A C9A 4.270(10) . . no
C9B N1B 4.27(2) 2_666 2_566 no
C7A O21A 4.270(10) . 1_455 no
C5B O11B 4.280(10) 2_666 2_666 no
C8B O11B 4.28(2) 2_666 2_566 no
C7B O11B 4.310(10) 2_666 2_566 no
C1B O22B 4.321(9) 2_666 2_666 no
C6A C11A 4.34(2) . 2_766 no
N2B O22B 4.350(10) 2_666 1_556 no
C1A O11A 4.349(8) . . no
C5A C11A 4.350(10) . 2_766 no
C5B O12B 4.356(9) 2_666 2_666 no
C8B N1B 4.36(2) 2_666 1_566 no
C1A O22A 4.369(9) . . no
C1B C12B 4.380(10) 2_666 2_666 no
C1A C12A 4.400(10) . . no
C10A N2A 4.41(2) . 1_455 no
C13A N1A 4.410(10) . 2_766 no
C3A O22A 4.410(10) . . no
C3B O22B 4.410(10) 2_666 2_666 no
C4A C7A 4.430(10) . . no
C2A C6A 4.430(10) . 2_766 no
C4B C7B 4.440(10) 2_666 2_666 no

loop_
_geom_torsion_atom_site_label_1
_geom_torsion_atom_site_label_2
_geom_torsion_atom_site_label_3
_geom_torsion_atom_site_label_4
_geom_torsion
_geom_torsion_publ_flag
C6A C1A C2A C3A 13(1) no
C6A C1A C2A C11A -160.4(8) no
C7A C1A C2A C3A -163.5(7) no
C7A C1A C2A C11A 23(1) no
C2A C1A C6A C5A -12(1) no
C2A C1A C6A C13A 162.9(8) no
C7A C1A C6A C5A 164.4(7) no
C7A C1A C6A C13A -21(1) no
C2A C1A C7A C8A -89.9(8) no
C2A C1A C7A C9A 147.6(9) no
C2A C1A C7A C10A 31(1) no
C6A C1A C7A C8A 94.1(8) no
C6A C1A C7A C9A -28(1) no
C6A C1A C7A C10A -145.3(9) no
C1A C2A C3A C4A -4(1) no
C1A C2A C3A N1A 175.5(7) no
C11A C2A C3A C4A 169.7(8) no
C11A C2A C3A N1A -11(1) no
C1A C2A C11A H111A -105(4) no
C1A C2A C11A H112A 21(8) no
C1A C2A C11A H113A 148(5) no
C3A C2A C11A H111A 82(4) no
C3A C2A C11A H112A -152(8) no
C3A C2A C11A H113A -26(5) no
C2A C3A C4A C5A -5(1) no
C2A C3A C4A C12A 174.9(9) no
N1A C3A C4A C5A 175.2(7) no
N1A C3A C4A C12A -5(1) no
C2A C3A N1A O11A -76.9(9) no
C2A C3A N1A O12A 102.4(9) no
C4A C3A N1A O11A 102.6(9) no
C4A C3A N1A O12A -78.0(9) no
C3A C4A C5A C6A 6(1) no
C3A C4A C5A N2A -173.6(7) no
C12A C4A C5A C6A -174.0(9) no
C12A C4A C5A N2A 6(1) no
C3A C4A C12A H121A -18(9) no
C3A C4A C12A H122A 128(6) no
C3A C4A C12A H123A -147(8) no
C5A C4A C12A H121A 162(9) no
C5A C4A C12A H122A -52(6) no
C5A C4A C12A H123A 33(8) no
C1A C6A C5A C4A 2(1) no
C1A C6A C5A N2A -178.0(7) no
C13A C6A C5A C4A -172.9(8) no
C13A C6A C5A N2A 7(1) no
C1A C6A C13A H131A -22(5) no
C1A C6A C13A H132A 97(5) no
C1A C6A C13A H133A -146(5) no
C5A C6A C13A H131A 153(5) no
C5A C6A C13A H132A -88(5) no
C5A C6A C13A H133A 28(5) no
C4A C5A N2A O21A 79.4(9) no
C4A C5A N2A O22A -99.3(9) no
C6A C5A N2A O21A -100.4(9) no
C6A C5A N2A O22A 80.9(9) no
C1A C7A C8A H81A -61(7) no
C1A C7A C8A H82A 51(8) no
C1A C7A C8A H83A -180(6) no
C9A C7A C8A H81A 64(7) no
C9A C7A C8A H82A 176(8) no
C9A C7A C8A H83A -55(6) no
C10A C7A C8A H81A 177(7) no
C10A C7A C8A H82A -71(8) no
C10A C7A C8A H83A 59(6) no
C1A C7A C9A H91A -59(7) no
C1A C7A C9A H92A 53(11) no
C1A C7A C9A H93A -171(5) no
C8A C7A C9A H91A 178(7) no
C8A C7A C9A H92A -70(11) no
C8A C7A C9A H93A 66(6) no
C10A C7A C9A H91A 61(7) no
C10A C7A C9A H92A 174(11) no
C10A C7A C9A H93A -51(5) no
C1A C7A C10A H101A -65(*) no
C1A C7A C10A H102A 46(11) no
C1A C7A C10A H103A 171(5) no
C8A C7A C10A H101A 56(*) no
C8A C7A C10A H102A 167(11) no
C8A C7A C10A H103A -68(5) no
C9A C7A C10A H101A 173(*) no
C9A C7A C10A H102A -76(11) no
C9A C7A C10A H103A 49(5) no
C6B C1B C2B C3B -11(1) no
C6B C1B C2B C11B 165.0(8) no
C7B C1B C2B C3B 166.4(7) no
C7B C1B C2B C11B -17(1) no
C2B C1B C6B C5B 11(1) no
C2B C1B C6B C13B -161.4(9) no
C7B C1B C6B C5B -166.1(7) no
C7B C1B C6B C13B 21(1) no
C2B C1B C7B C8B 88.9(9) no
C2B C1B C7B C9B -148(1) no
C2B C1B C7B C10B -33(1) no
C6B C1B C7B C8B -93.6(9) no
C6B C1B C7B C9B 30(1) no
C6B C1B C7B C10B 145(1) no
C1B C2B C3B C4B 3(1) no
C1B C2B C3B N1B -177.5(7) no
C11B C2B C3B C4B -173.5(9) no
C11B C2B C3B N1B 6(1) no
C1B C2B C11B H111B -29(5) no
C1B C2B C11B H112B 94(6) no
C1B C2B C11B H113B -148(6) no
C3B C2B C11B H111B 147(5) no
C3B C2B C11B H112B -89(6) no
C3B C2B C11B H113B 28(6) no
C2B C3B C4B C5B 5(1) no
C2B C3B C4B C12B -176.2(9) no
N1B C3B C4B C5B -174.9(7) no
N1B C3B C4B C12B 4(1) no
C2B C3B N1B O11B -91.7(9) no
C2B C3B N1B O12B 89.7(9) no
C4B C3B N1B O11B 87.9(9) no
C4B C3B N1B O12B -90.7(9) no
C3B C4B C5B C6B -4(1) no
C3B C4B C5B N2B 176.4(8) no
C12B C4B C5B C6B 176.6(9) no
C12B C4B C5B N2B -3(1) no
C3B C4B C12B H121B -91(5) no
C3B C4B C12B H122B 17(9) no
C3B C4B C12B H123B 148(6) no
C5B C4B C12B H121B 88(5) no
C5B C4B C12B H122B -164(8) no
C5B C4B C12B H123B -33(6) no
C4B C5B C6B C1B -4(1) no
C4B C5B C6B C13B 169.6(9) no
N2B C5B C6B C1B 175.5(7) no
N2B C5B C6B C13B -11(1) no
C4B C5B N2B O21B -78(1) no
C4B C5B N2B O22B 102(1) no
C6B C5B N2B O21B 102(1) no
C6B C5B N2B O22B -77.2(9) no
C1B C6B C13B H131B -103(4) no
C1B C6B C13B H132B 35(11) no
C1B C6B C13B H133B 134(7) no
C5B C6B C13B H131B 84(4) no
C5B C6B C13B H132B -138(11) no
C5B C6B C13B H133B -39(7) no
C1B C7B C8B H81B -72(7) no
C1B C7B C8B H82B 70(6) no
C1B C7B C8B H83B -178(7) no
C9B C7B C8B H81B 165(7) no
C9B C7B C8B H82B -53(6) no
C9B C7B C8B H83B 59(7) no
C10B C7B C8B H81B 50(7) no
C10B C7B C8B H82B -168(6) no
C10B C7B C8B H83B -56(7) no
C1B C7B C9B H91B -77(6) no
C1B C7B C9B H92B 29(9) no
C1B C7B C9B H93B 154(7) no
C8B C7B C9B H91B 46(6) no
C8B C7B C9B H92B 152(9) no
C8B C7B C9B H93B -83(7) no
C10B C7B C9B H91B 165(6) no
C10B C7B C9B H92B -89(9) no
C10B C7B C9B H93B 35(7) no
C1B C7B C10B H101B -166(4) no
C1B C7B C10B H102B 99(8) no
C1B C7B C10B H103B -73(11) no
C8B C7B C10B H101B 72(5) no
C8B C7B C10B H102B -23(8) no
C8B C7B C10B H103B 166(11) no
C9B C7B C10B H101B -47(5) no
C9B C7B C10B H102B -142(8) no
C9B C7B C10B H103B 46(11) no
